data_7211696
loop_
_publ_author_name
'Liu, Chun-Sen'
'Sa\~nudo, E. Carolina'
'Hu, Min'
'Zhou, Li-Ming'
'Guo, Liang-Qi'
'Ma, Song-Tao'
'Gao, Li-Jun'
'Fang, Shao-Ming'

_publ_section_title
;
 Metal--organic coordination polymers based on a flexible
 tetrahydrofuran-2,3,4,5-tetracarboxylate ligand: syntheses, crystal
 structures, and magnetic/photoluminescent properties
;
_journal_issue 3
_journal_name_full CrystEngComm
_journal_page_first 853
_journal_paper_doi 10.1039/b912972n
_journal_volume 12
_journal_year 2010
_chemical_formula_sum 'C8 H8.83 Cu2 O11.42'
_chemical_formula_weight 414.73
_chemical_name_systematic
;
?
;
_space_group_IT_number 205
_symmetry_cell_setting cubic
_symmetry_space_group_name_Hall '-P 2ac 2ab 3'
_symmetry_space_group_name_H-M 'P a -3'
_atom_sites_solution_hydrogens geom
_atom_sites_solution_primary direct
_atom_sites_solution_secondary difmap
_audit_creation_method SHELXL-97
_cell_angle_alpha 90.00
_cell_angle_beta 90.00
_cell_angle_gamma 90.00
_cell_formula_units_Z 24
_cell_length_a 20.276(2)
_cell_length_b 20.276(2)
_cell_length_c 20.276(2)
_cell_measurement_reflns_used 18975
_cell_measurement_temperature 293(2)
_cell_measurement_theta_max 26.0074
_cell_measurement_theta_min 2.8413
_cell_volume 8335.8(14)
_computing_cell_refinement 'Bruker XSCANS'
_computing_data_collection 'Bruker XSCANS'
_computing_data_reduction 'Bruker SHELXTL'
_computing_molecular_graphics 'Bruker SHELXTL'
_computing_publication_material 'Bruker SHELXTL'
_computing_structure_refinement 'SHELXL-97 (Sheldrick, 2008)'
_computing_structure_solution 'SHELXS-97 (Sheldrick, 2008)'
_diffrn_ambient_temperature 293(2)
_diffrn_measured_fraction_theta_full 0.984
_diffrn_measured_fraction_theta_max 0.984
_diffrn_measurement_device_type 'Bruker P4'
_diffrn_measurement_method '\w scans'
_diffrn_radiation_monochromator graphite
_diffrn_radiation_source 'fine-focus sealed tube'
_diffrn_radiation_type MoK\a
_diffrn_radiation_wavelength 0.71073
_diffrn_reflns_av_R_equivalents 0.0591
_diffrn_reflns_av_sigmaI/netI 0.0146
_diffrn_reflns_limit_h_max 24
_diffrn_reflns_limit_h_min -24
_diffrn_reflns_limit_k_max 24
_diffrn_reflns_limit_k_min -24
_diffrn_reflns_limit_l_max 24
_diffrn_reflns_limit_l_min -24
_diffrn_reflns_number 78092
_diffrn_reflns_theta_full 24.99
_diffrn_reflns_theta_max 24.99
_diffrn_reflns_theta_min 2.84
_diffrn_standards_decay_% 0
_diffrn_standards_interval_count 0
_diffrn_standards_interval_time 0
_diffrn_standards_number 0
_exptl_absorpt_coefficient_mu 3.118
_exptl_absorpt_correction_T_max 0.6694
_exptl_absorpt_correction_T_min 0.6038
_exptl_absorpt_correction_type multi-scan
_exptl_absorpt_process_details sadabs
_exptl_crystal_colour blue
_exptl_crystal_density_diffrn 1.983
_exptl_crystal_density_meas ?
_exptl_crystal_density_method 'not measured'
_exptl_crystal_description cuboctahedral
_exptl_crystal_F_000 4948
_exptl_crystal_size_max 0.18
_exptl_crystal_size_mid 0.15
_exptl_crystal_size_min 0.14
_refine_diff_density_max 0.873
_refine_diff_density_min -0.380
_refine_diff_density_rms 0.134
_refine_ls_extinction_method none
_refine_ls_goodness_of_fit_ref 1.077
_refine_ls_hydrogen_treatment constr
_refine_ls_matrix_type full
_refine_ls_number_parameters 214
_refine_ls_number_reflns 2414
_refine_ls_number_restraints 18
_refine_ls_restrained_S_all 1.087
_refine_ls_R_factor_all 0.0456
_refine_ls_R_factor_gt 0.0456
_refine_ls_shift/su_max 0.000
_refine_ls_shift/su_mean 0.000
_refine_ls_structure_factor_coef Fsqd
_refine_ls_weighting_details 'calc w=1/[\s^2^(Fo^2^)+(0.0979P)^2^+39.5824P] where P=(Fo^2^+2Fc^2^)/3'
_refine_ls_weighting_scheme calc
_refine_ls_wR_factor_gt 0.1528
_refine_ls_wR_factor_ref 0.1529
_reflns_number_gt 2411
_reflns_number_total 2414
_reflns_threshold_expression i>2sigma(I)
_cod_data_source_file b912972n.txt
_cod_data_source_block 1
_cod_depositor_comments
;
The following automatic conversions were performed:

'_symmetry_cell_setting' value 'Cubic' changed to 'cubic' according
to /home/saulius/struct/CIF-dictionaries/cif_core.dic dictionary
named 'cif_core.dic' version 2.4.2 from 2011-04-26.

Automatic conversion script
Id: cif_fix_values 1891 2012-01-12 08:04:46Z andrius 

The following automatic conversions were performed:

'_exptl_crystal_density_meas' value 'none' was changed to '?' - the
value is perceived as not measured.

Automatic conversion script
Id: cif_fix_values 3008 2015-01-20 13:52:24Z robertas 
;
_cod_original_cell_volume 8335.5(16)
_cod_original_sg_symbol_H-M Pa-3
_cod_database_code 7211696

loop_
_symmetry_equiv_pos_as_xyz
'x, y, z'
'-x+1/2, -y, z+1/2'
'-x, y+1/2, -z+1/2'
'x+1/2, -y+1/2, -z'
'z, x, y'
'z+1/2, -x+1/2, -y'
'-z+1/2, -x, y+1/2'
'-z, x+1/2, -y+1/2'
'y, z, x'
'-y, z+1/2, -x+1/2'
'y+1/2, -z+1/2, -x'
'-y+1/2, -z, x+1/2'
'-x, -y, -z'
'x-1/2, y, -z-1/2'
'x, -y-1/2, z-1/2'
'-x-1/2, y-1/2, z'
'-z, -x, -y'
'-z-1/2, x-1/2, y'
'z-1/2, x, -y-1/2'
'z, -x-1/2, y-1/2'
'-y, -z, -x'
'y, -z-1/2, x-1/2'
'-y-1/2, z-1/2, x'
'y-1/2, z, -x-1/2'

loop_
_atom_site_label
_atom_site_type_symbol
_atom_site_fract_x
_atom_site_fract_y
_atom_site_fract_z
_atom_site_U_iso_or_equiv
_atom_site_adp_type
_atom_site_occupancy
_atom_site_symmetry_multiplicity
_atom_site_calc_flag
_atom_site_refinement_flags
Cu1 Cu 0.13910(3) 0.34507(3) -0.10641(3) 0.0157(2) Uani 1 1 d .
Cu2 Cu 0.27044(3) 0.49576(3) 0.05222(3) 0.0195(3) Uani 1 1 d .
C1 C 0.3095(2) 0.2938(2) 0.0313(2) 0.0133(9) Uani 1 1 d .
H1A H 0.3330 0.3083 -0.0084 0.016 Uiso 1 1 calc R
C2 C 0.3579(2) 0.2681(2) 0.0833(2) 0.0157(10) Uani 1 1 d .
H2A H 0.3705 0.3050 0.1119 0.019 Uiso 1 1 calc R
C3 C 0.2683(2) 0.1934(2) 0.0818(2) 0.0146(9) Uani 1 1 d .
H3A H 0.2259 0.1984 0.1046 0.018 Uiso 1 1 calc R
C4 C 0.2664(2) 0.2324(2) 0.0166(2) 0.0150(10) Uani 1 1 d .
H4A H 0.2894 0.2060 -0.0168 0.018 Uiso 1 1 calc R
C5 C 0.2717(2) 0.3513(2) 0.0627(2) 0.0159(10) Uani 1 1 d .
C6 C 0.4208(2) 0.2369(2) 0.0559(2) 0.0181(10) Uani 1 1 d .
C7 C 0.2818(3) 0.1208(2) 0.0705(2) 0.0197(11) Uani 1 1 d .
C8 C 0.1977(2) 0.2488(2) -0.0106(2) 0.0160(10) Uani 1 1 d .
O1 O 0.22074(18) 0.33860(17) 0.09453(19) 0.0230(8) Uani 1 1 d .
O1W O 0.3849(5) 0.5137(6) 0.0405(7) 0.068(3) Uani 0.50 1 d PU
H1WA H 0.4113 0.4811 0.0402 0.068 Uiso 0.50 1 d PR
H1WB H 0.3998 0.5528 0.0376 0.068 Uiso 0.50 1 d PR
O2 O 0.29844(19) 0.40616(17) 0.0545(2) 0.0289(9) Uani 1 1 d .
O2W O 0.0580(2) 0.3507(3) -0.0327(2) 0.0379(11) Uani 1 1 d .
H2WB H 0.0615 0.3582 0.0084 0.046 Uiso 1 1 d R
H2WA H 0.0178 0.3447 -0.0426 0.046 Uiso 1 1 d R
O3 O 0.2375(2) 0.09010(18) 0.0403(2) 0.0276(9) Uani 1 1 d .
O3W O 0.3819(6) 0.3952(6) 0.1900(8) 0.079(4) Uani 0.50 1 d PU
H3WA H 0.3550 0.4254 0.1792 0.095 Uiso 0.50 1 d PR
H3WB H 0.4189 0.4112 0.2014 0.095 Uiso 0.50 1 d PR
O4 O 0.33466(17) 0.09526(17) 0.09028(18) 0.0215(8) Uani 1 1 d .
O4W O 0.2798(11) 0.2798(11) 0.2798(11) 0.053(9) Uani 0.25 3 d SP
H4WB H 0.2495 0.2713 0.3075 0.064 Uiso 0.08 1 d PR
H4WA H 0.3040 0.3040 0.3040 0.064 Uiso 0.25 3 d SPR
O5 O 0.43935(18) 0.18257(18) 0.07888(19) 0.0244(8) Uani 1 1 d .
O5W O 0.9133(13) 0.4133(13) 0.0867(13) 0.062(10) Uani 0.25 3 d SP
H5WB H 0.9375 0.4375 0.0625 0.075 Uiso 0.25 3 d SPR
H5WA H 0.9191 0.3729 0.0807 0.075 Uiso 0.08 1 d PR
O6 O 0.45237(18) 0.2697(2) 0.0141(2) 0.0292(9) Uani 1 1 d .
O6W O 0.4513(15) 0.4188(15) 0.0955(16) 0.086(8) Uani 0.25 1 d PU
H6WA H 0.4264 0.3930 0.1172 0.103 Uiso 0.25 1 d PR
H6WB H 0.4405 0.4200 0.0550 0.103 Uiso 0.25 1 d PR
O7 O 0.19936(19) 0.2890(2) -0.05842(19) 0.0293(9) Uani 1 1 d .
O8 O 0.14857(18) 0.22194(18) 0.01283(18) 0.0229(8) Uani 1 1 d .
O9 O 0.31973(16) 0.22220(16) 0.12161(16) 0.0144(7) Uani 1 1 d .

loop_
_atom_site_aniso_label
_atom_site_aniso_U_11
_atom_site_aniso_U_22
_atom_site_aniso_U_33
_atom_site_aniso_U_23
_atom_site_aniso_U_13
_atom_site_aniso_U_12
Cu1 0.0156(3) 0.0174(4) 0.0141(3) 0.0031(2) -0.0030(2) -0.0040(2)
Cu2 0.0323(4) 0.0112(3) 0.0151(4) -0.0015(2) 0.0016(2) 0.0015(2)
C1 0.017(2) 0.010(2) 0.013(2) -0.0002(17) 0.0010(18) 0.0001(18)
C2 0.017(2) 0.014(2) 0.016(2) 0.0001(18) 0.0026(19) -0.0002(18)
C3 0.014(2) 0.014(2) 0.015(2) 0.0013(18) -0.0022(18) -0.0004(18)
C4 0.018(2) 0.011(2) 0.017(2) 0.0015(18) -0.0011(19) 0.0010(18)
C5 0.016(2) 0.016(2) 0.016(2) 0.0010(19) -0.0042(18) 0.0026(19)
C6 0.015(2) 0.021(2) 0.018(2) 0.001(2) -0.0014(19) -0.001(2)
C7 0.027(3) 0.017(2) 0.015(2) 0.003(2) -0.002(2) -0.004(2)
C8 0.022(3) 0.013(2) 0.013(2) -0.0017(18) -0.0045(19) 0.001(2)
O1 0.0223(19) 0.0183(18) 0.0284(19) -0.0026(15) 0.0108(16) 0.0005(15)
O1W 0.037(5) 0.060(6) 0.106(8) 0.012(6) 0.001(5) -0.001(5)
O2 0.026(2) 0.0101(17) 0.051(3) -0.0003(16) 0.0085(18) -0.0019(15)
O2W 0.020(2) 0.076(3) 0.018(2) -0.002(2) 0.0033(16) -0.010(2)
O3 0.035(2) 0.0167(18) 0.031(2) 0.0034(16) -0.0185(18) -0.0060(16)
O3W 0.064(6) 0.065(6) 0.109(8) -0.036(6) -0.033(6) 0.010(5)
O4 0.0226(19) 0.0144(17) 0.0274(19) 0.0001(14) -0.0073(16) 0.0013(14)
O4W 0.053(9) 0.053(9) 0.053(9) 0.003(10) 0.003(10) 0.003(10)
O5 0.0198(18) 0.0223(19) 0.031(2) 0.0083(16) 0.0057(15) 0.0080(15)
O5W 0.062(10) 0.062(10) 0.062(10) -0.002(12) -0.002(12) 0.002(12)
O6 0.0187(19) 0.033(2) 0.036(2) 0.0183(18) 0.0084(16) 0.0073(16)
O6W 0.085(11) 0.082(11) 0.091(11) -0.004(9) -0.008(9) 0.009(9)
O7 0.025(2) 0.034(2) 0.029(2) 0.0154(17) -0.0077(16) -0.0006(17)
O8 0.0188(18) 0.0264(19) 0.0235(19) 0.0044(16) -0.0046(15) -0.0005(15)
O9 0.0154(16) 0.0143(16) 0.0136(16) 0.0008(13) -0.0027(13) -0.0016(13)

loop_
_atom_type_symbol
_atom_type_description
_atom_type_scat_dispersion_real
_atom_type_scat_dispersion_imag
_atom_type_scat_source
C C 0.0033 0.0016 'International Tables Vol C Tables 4.2.6.8 and 6.1.1.4'
H H 0.0000 0.0000 'International Tables Vol C Tables 4.2.6.8 and 6.1.1.4'
O O 0.0106 0.0060 'International Tables Vol C Tables 4.2.6.8 and 6.1.1.4'
Cu Cu 0.3201 1.2651 'International Tables Vol C Tables 4.2.6.8 and 6.1.1.4'

loop_
_geom_angle_atom_site_label_1
_geom_angle_atom_site_label_2
_geom_angle_atom_site_label_3
_geom_angle
_geom_angle_site_symmetry_1
_geom_angle_site_symmetry_3
O7 Cu1 O1 100.20(17) . 20_565
O7 Cu1 O4 167.31(15) . 22_565
O1 Cu1 O4 84.30(15) 20_565 22_565
O7 Cu1 O5 86.66(17) . 22_565
O1 Cu1 O5 171.99(16) 20_565 22_565
O4 Cu1 O5 88.14(16) 22_565 22_565
O7 Cu1 O2W 99.15(17) . .
O1 Cu1 O2W 94.39(16) 20_565 .
O4 Cu1 O2W 92.28(16) 22_565 .
O5 Cu1 O2W 88.53(16) 22_565 .
O7 Cu1 O9 92.10(14) . 22_565
O1 Cu1 O9 99.42(13) 20_565 22_565
O4 Cu1 O9 75.40(13) 22_565 22_565
O5 Cu1 O9 76.05(13) 22_565 22_565
O2W Cu1 O9 160.36(16) . 22_565
O2 Cu2 O3 166.20(16) . 16_665
O2 Cu2 O8 96.83(17) . 23_665
O3 Cu2 O8 87.53(16) 16_665 23_665
O2 Cu2 O6 86.13(18) . 22_565
O3 Cu2 O6 88.42(17) 16_665 22_565
O8 Cu2 O6 174.03(15) 23_665 22_565
C2 C1 C5 107.0(4) . .
C2 C1 C4 102.7(4) . .
C5 C1 C4 114.1(4) . .
C2 C1 H1A 110.9 . .
C5 C1 H1A 110.9 . .
C4 C1 H1A 110.9 . .
O9 C2 C6 112.2(4) . .
O9 C2 C1 104.3(4) . .
C6 C2 C1 115.2(4) . .
O9 C2 H2A 108.3 . .
C6 C2 H2A 108.3 . .
C1 C2 H2A 108.3 . .
O9 C3 C7 110.3(4) . .
O9 C3 C4 106.9(4) . .
C7 C3 C4 111.8(4) . .
O9 C3 H3A 109.2 . .
C7 C3 H3A 109.2 . .
C4 C3 H3A 109.2 . .
C8 C4 C3 116.2(4) . .
C8 C4 C1 113.9(4) . .
C3 C4 C1 103.5(4) . .
C8 C4 H4A 107.6 . .
C3 C4 H4A 107.6 . .
C1 C4 H4A 107.6 . .
O1 C5 O2 127.8(5) . .
O1 C5 C1 118.2(4) . .
O2 C5 C1 113.9(4) . .
O6 C6 O5 124.4(5) . .
O6 C6 C2 116.9(4) . .
O5 C6 C2 118.6(4) . .
O3 C7 O4 124.3(5) . .
O3 C7 C3 115.3(4) . .
O4 C7 C3 120.4(4) . .
O8 C8 O7 127.0(5) . .
O8 C8 C4 120.0(4) . .
O7 C8 C4 113.0(4) . .
C5 O1 Cu1 133.4(3) . 23_665
H1WA O1W H1WB 120.0 . .
C5 O2 Cu2 136.4(3) . .
Cu1 O2W H2WB 127.3 . .
Cu1 O2W H2WA 122.9 . .
H2WB O2W H2WA 109.8 . .
C7 O3 Cu2 119.3(3) . 16_655
H3WA O3W H3WB 111.2 . .
C7 O4 Cu1 122.7(3) . 19_656
H4WB O4W H4WA 98.8 . .
C6 O5 Cu1 122.3(3) . 19_656
H5WB O5W H5WA 113.7 . .
C6 O6 Cu2 125.3(3) . 19_656
H6WA O6W H6WB 111.4 . .
C8 O7 Cu1 138.3(4) . .
C8 O8 Cu2 133.9(3) . 20_565
C2 O9 C3 110.4(3) . .
C2 O9 Cu1 106.0(3) . 19_656
C3 O9 Cu1 109.3(2) . 19_656

loop_
_geom_bond_atom_site_label_1
_geom_bond_atom_site_label_2
_geom_bond_distance
_geom_bond_site_symmetry_2
Cu1 O7 1.932(4) .
Cu1 O1 1.960(4) 20_565
Cu1 O4 1.984(4) 22_565
Cu1 O5 2.004(4) 22_565
Cu1 O2W 2.224(4) .
Cu1 O9 2.353(3) 22_565
Cu2 O2 1.904(4) .
Cu2 O3 1.935(4) 16_665
Cu2 O8 1.990(4) 23_665
Cu2 O6 2.035(4) 22_565
C1 C2 1.531(7) .
C1 C5 1.533(6) .
C1 C4 1.550(6) .
C1 H1A 0.9800 .
C2 O9 1.438(6) .
C2 C6 1.529(7) .
C2 H2A 0.9800 .
C3 O9 1.441(6) .
C3 C7 1.516(7) .
C3 C4 1.541(6) .
C3 H3A 0.9800 .
C4 C8 1.535(6) .
C4 H4A 0.9800 .
C5 O1 1.246(6) .
C5 O2 1.248(6) .
C6 O6 1.253(6) .
C6 O5 1.253(6) .
C7 O3 1.253(6) .
C7 O4 1.256(6) .
C8 O8 1.231(6) .
C8 O7 1.266(6) .
O1 Cu1 1.960(4) 23_665
O1W H1WA 0.8500 .
O1W H1WB 0.8501 .
O2W H2WB 0.8501 .
O2W H2WA 0.8500 .
O3 Cu2 1.935(4) 16_655
O3W H3WA 0.8501 .
O3W H3WB 0.8499 .
O4 Cu1 1.984(4) 19_656
O4W H4WB 0.8501 .
O4W H4WA 0.8498 .
O5 Cu1 2.004(4) 19_656
O5W H5WB 0.8502 .
O5W H5WA 0.8371 .
O6 Cu2 2.035(4) 19_656
O6W H6WA 0.8501 .
O6W H6WB 0.8501 .
O8 Cu2 1.990(4) 20_565
O9 Cu1 2.353(3) 19_656

loop_
_geom_torsion_atom_site_label_1
_geom_torsion_atom_site_label_2
_geom_torsion_atom_site_label_3
_geom_torsion_atom_site_label_4
_geom_torsion
_geom_torsion_site_symmetry_1
_geom_torsion_site_symmetry_4
C5 C1 C2 O9 85.4(4) . .
C4 C1 C2 O9 -35.1(4) . .
C5 C1 C2 C6 -151.2(4) . .
C4 C1 C2 C6 88.4(5) . .
O9 C3 C4 C8 -138.3(4) . .
C7 C3 C4 C8 100.8(5) . .
O9 C3 C4 C1 -12.6(5) . .
C7 C3 C4 C1 -133.5(4) . .
C2 C1 C4 C8 155.8(4) . .
C5 C1 C4 C8 40.4(5) . .
C2 C1 C4 C3 28.7(4) . .
C5 C1 C4 C3 -86.8(4) . .
C2 C1 C5 O1 -87.7(5) . .
C4 C1 C5 O1 25.2(6) . .
C2 C1 C5 O2 89.9(5) . .
C4 C1 C5 O2 -157.2(4) . .
O9 C2 C6 O6 169.8(4) . .
C1 C2 C6 O6 50.6(6) . .
O9 C2 C6 O5 -14.0(6) . .
C1 C2 C6 O5 -133.1(5) . .
O9 C3 C7 O3 175.1(4) . .
C4 C3 C7 O3 -66.0(6) . .
O9 C3 C7 O4 -5.4(6) . .
C4 C3 C7 O4 113.4(5) . .
C3 C4 C8 O8 -12.3(6) . .
C1 C4 C8 O8 -132.6(5) . .
C3 C4 C8 O7 170.1(4) . .
C1 C4 C8 O7 49.8(6) . .
O2 C5 O1 Cu1 6.1(8) . 23_665
C1 C5 O1 Cu1 -176.7(3) . 23_665
O1 C5 O2 Cu2 -27.8(9) . .
C1 C5 O2 Cu2 154.8(4) . .
O3 Cu2 O2 C5 -164.5(7) 16_665 .
O8 Cu2 O2 C5 87.7(6) 23_665 .
O6 Cu2 O2 C5 -97.5(6) 22_565 .
O4 C7 O3 Cu2 25.0(7) . 16_655
C3 C7 O3 Cu2 -155.6(3) . 16_655
O3 C7 O4 Cu1 -165.4(4) . 19_656
C3 C7 O4 Cu1 15.2(6) . 19_656
O6 C6 O5 Cu1 170.8(4) . 19_656
C2 C6 O5 Cu1 -5.1(6) . 19_656
O5 C6 O6 Cu2 -30.2(8) . 19_656
C2 C6 O6 Cu2 145.8(4) . 19_656
O8 C8 O7 Cu1 17.7(9) . .
C4 C8 O7 Cu1 -164.9(4) . .
O1 Cu1 O7 C8 -77.1(5) 20_565 .
O4 Cu1 O7 C8 173.0(6) 22_565 .
O5 Cu1 O7 C8 107.1(5) 22_565 .
O2W Cu1 O7 C8 19.1(6) . .
O9 Cu1 O7 C8 -177.1(5) 22_565 .
O7 C8 O8 Cu2 -4.9(8) . 20_565
C4 C8 O8 Cu2 177.9(3) . 20_565
C6 C2 O9 C3 -96.7(4) . .
C1 C2 O9 C3 28.6(5) . .
C6 C2 O9 Cu1 21.6(4) . 19_656
C1 C2 O9 Cu1 147.0(3) . 19_656
C7 C3 O9 C2 111.9(4) . .
C4 C3 O9 C2 -9.9(5) . .
C7 C3 O9 Cu1 -4.3(4) . 19_656
C4 C3 O9 Cu1 -126.2(3) . 19_656
